data_7004573
loop_
_publ_author_name
'Charmant, Jonathan P. H.'
'Haddow, Mairi F.'
'Hahn, F. Ekkehardt'
'Heitmann, Dennis'
'Fr\"ohlich, Roland'
'Mansell, Stephen M.'
'Russell, Christopher A.'
'Wass, Duncan F.'

_publ_section_title
;
 Syntheses and molecular structures of some saturated N-heterocyclic
 plumbylenes
;
_journal_issue 43
_journal_name_full 'Dalton Transactions'
_journal_page_first 6055
_journal_page_last 6059
_journal_paper_doi 10.1039/b808717b
_journal_year 2008
_chemical_formula_moiety 'C27 H40 N2 Pb1'
_chemical_formula_sum 'C27 H40 N2 Pb'
_chemical_formula_weight 599.81
_chemical_name_systematic
;
?
;
_space_group_IT_number 14
_symmetry_cell_setting monoclinic
_symmetry_space_group_name_Hall '-P 2yn'
_symmetry_space_group_name_H-M 'P 1 21/n 1'
_atom_sites_solution_hydrogens geom
_atom_sites_solution_primary direct
_atom_sites_solution_secondary difmap
_audit_creation_method SHELXL-97
_cell_angle_alpha 90.00
_cell_angle_beta 95.445(2)
_cell_angle_gamma 90.00
_cell_formula_units_Z 4
_cell_length_a 12.9865(17)
_cell_length_b 14.1072(18)
_cell_length_c 14.7915(19)
_cell_measurement_reflns_used 6830
_cell_measurement_temperature 173(2)
_cell_measurement_theta_max 25.2665
_cell_measurement_theta_min 2.137
_cell_volume 2697.6(6)
_computing_cell_refinement 'BRUKER SAINT'
_computing_data_collection 'BRUKER SMART'
_computing_data_reduction 'BRUKER SAINT'
_computing_structure_refinement 'SHELXL-97 (Sheldrick, 1997)'
_computing_structure_solution 'SHELXS-97 (Sheldrick, 1990)'
_diffrn_ambient_temperature 173(2)
_diffrn_detector_area_resol_mean 8.2
_diffrn_measured_fraction_theta_full 0.998
_diffrn_measured_fraction_theta_max 0.998
_diffrn_measurement_device_type 'CCD area detector'
_diffrn_measurement_method 'omega scans'
_diffrn_radiation_monochromator graphite
_diffrn_radiation_source 'fine-focus sealed tube'
_diffrn_radiation_type MoK\a
_diffrn_radiation_wavelength 0.71073
_diffrn_reflns_av_R_equivalents 0.0825
_diffrn_reflns_av_sigmaI/netI 0.0709
_diffrn_reflns_limit_h_max 16
_diffrn_reflns_limit_h_min -16
_diffrn_reflns_limit_k_max 18
_diffrn_reflns_limit_k_min -18
_diffrn_reflns_limit_l_max 19
_diffrn_reflns_limit_l_min -19
_diffrn_reflns_number 28092
_diffrn_reflns_theta_full 27.48
_diffrn_reflns_theta_max 27.48
_diffrn_reflns_theta_min 2.00
_diffrn_standards_number 0
_exptl_absorpt_coefficient_mu 6.268
_exptl_absorpt_correction_T_max 0.73
_exptl_absorpt_correction_T_min 0.31017043
_exptl_absorpt_correction_type multi-scan
_exptl_absorpt_process_details 'SADABS v2.10 (BRUKER AXS, 2003)'
_exptl_crystal_colour Red
_exptl_crystal_density_diffrn 1.477
_exptl_crystal_density_method 'not measured'
_exptl_crystal_description Needle
_exptl_crystal_F_000 1192
_exptl_crystal_size_max 0.25
_exptl_crystal_size_mid 0.10
_exptl_crystal_size_min 0.05
_refine_diff_density_max 1.995
_refine_diff_density_min -0.729
_refine_diff_density_rms 0.134
_refine_ls_extinction_method none
_refine_ls_goodness_of_fit_ref 1.002
_refine_ls_hydrogen_treatment constr
_refine_ls_matrix_type full
_refine_ls_number_parameters 279
_refine_ls_number_reflns 6184
_refine_ls_number_restraints 0
_refine_ls_restrained_S_all 1.002
_refine_ls_R_factor_all 0.0797
_refine_ls_R_factor_gt 0.0424
_refine_ls_shift/su_max 0.001
_refine_ls_shift/su_mean 0.000
_refine_ls_structure_factor_coef Fsqd
_refine_ls_weighting_details 'calc w=1/[\s^2^(Fo^2^)+(0.0399P)^2^+1.2145P] where P=(Fo^2^+2Fc^2^)/3'
_refine_ls_weighting_scheme calc
_refine_ls_wR_factor_gt 0.0836
_refine_ls_wR_factor_ref 0.0960
_reflns_number_gt 4260
_reflns_number_total 6184
_reflns_threshold_expression >2sigma(I)
_cod_data_source_file b808717b.txt
_cod_data_source_block plumbylene-3
_cod_depositor_comments
;
The following automatic conversions were performed:
'_symmetry_cell_setting' value 'Monoclinic' changed to 'monoclinic'
according to '/home/saulius/struct/CIF-dictionaries/cif_core.dic'
dictionary named 'cif_core.dic' version 2.4.1 from 2010-06-29.

Automatic conversion script
Id: cif_fix_enum 1527 2010-12-29 10:47:43Z saulius 
;
_cod_original_sg_symbol_H-M 'P 2(1)/n'
_cod_original_formula_sum 'C27 H40 N2 Pb1'
_cod_database_code 7004573

loop_
_symmetry_equiv_pos_as_xyz
'x, y, z'
'-x+1/2, y+1/2, -z+1/2'
'-x, -y, -z'
'x-1/2, -y-1/2, z-1/2'

loop_
_atom_site_label
_atom_site_type_symbol
_atom_site_fract_x
_atom_site_fract_y
_atom_site_fract_z
_atom_site_U_iso_or_equiv
_atom_site_adp_type
_atom_site_occupancy
_atom_site_symmetry_multiplicity
_atom_site_calc_flag
_atom_site_refinement_flags
_atom_site_disorder_assembly
_atom_site_disorder_group
Pb1 Pb 0.579512(18) 0.569671(18) 0.110942(15) 0.03931(9) Uani 1 1 d . . .
N1 N 0.7036(4) 0.6041(3) 0.0318(3) 0.0336(11) Uani 1 1 d . . .
N2 N 0.6497(3) 0.6525(3) 0.2199(3) 0.0332(11) Uani 1 1 d . . .
C1 C 0.6936(4) 0.5799(5) -0.0615(4) 0.0393(15) Uani 1 1 d . . .
C2 C 0.7352(5) 0.4938(5) -0.0903(5) 0.0494(17) Uani 1 1 d . . .
C3 C 0.7118(6) 0.4669(6) -0.1795(6) 0.069(2) Uani 1 1 d . . .
H3 H 0.7372 0.4079 -0.1990 0.083 Uiso 1 1 calc R . .
C4 C 0.6536(7) 0.5212(8) -0.2409(5) 0.078(3) Uani 1 1 d . . .
H4 H 0.6367 0.4988 -0.3011 0.094 Uiso 1 1 calc R . .
C5 C 0.6194(6) 0.6093(7) -0.2152(5) 0.068(2) Uani 1 1 d . . .
H5 H 0.5827 0.6492 -0.2590 0.082 Uiso 1 1 calc R . .
C6 C 0.6385(5) 0.6400(5) -0.1252(4) 0.0484(17) Uani 1 1 d . . .
C7 C 0.8047(6) 0.4335(5) -0.0262(5) 0.0528(17) Uani 1 1 d . . .
H7 H 0.8227 0.4725 0.0296 0.063 Uiso 1 1 calc R . .
C8 C 0.7557(8) 0.3465(7) 0.0035(8) 0.108(4) Uani 1 1 d . . .
H8A H 0.7002 0.3631 0.0412 0.162 Uiso 1 1 calc R . .
H8B H 0.8074 0.3076 0.0390 0.162 Uiso 1 1 calc R . .
H8C H 0.7268 0.3108 -0.0498 0.162 Uiso 1 1 calc R . .
C9 C 0.9066(7) 0.4098(9) -0.0650(8) 0.123(5) Uani 1 1 d . . .
H9A H 0.9562 0.3856 -0.0165 0.185 Uiso 1 1 calc R . .
H9B H 0.9345 0.4671 -0.0911 0.185 Uiso 1 1 calc R . .
H9C H 0.8943 0.3615 -0.1124 0.185 Uiso 1 1 calc R . .
C10 C 0.6004(5) 0.7372(5) -0.0990(5) 0.059(2) Uani 1 1 d . . .
H10 H 0.6253 0.7471 -0.0336 0.070 Uiso 1 1 calc R . .
C11 C 0.4851(6) 0.7442(7) -0.1061(7) 0.096(3) Uani 1 1 d . . .
H11A H 0.4649 0.8102 -0.0970 0.144 Uiso 1 1 calc R . .
H11B H 0.4582 0.7042 -0.0595 0.144 Uiso 1 1 calc R . .
H11C H 0.4566 0.7229 -0.1664 0.144 Uiso 1 1 calc R . .
C12 C 0.6435(7) 0.8166(7) -0.1510(7) 0.095(3) Uani 1 1 d . . .
H12A H 0.6265 0.8062 -0.2162 0.143 Uiso 1 1 calc R . .
H12B H 0.7188 0.8189 -0.1374 0.143 Uiso 1 1 calc R . .
H12C H 0.6133 0.8768 -0.1334 0.143 Uiso 1 1 calc R . .
C13 C 0.5925(4) 0.6694(4) 0.2959(4) 0.0345(13) Uani 1 1 d . . .
C14 C 0.6089(5) 0.6106(4) 0.3725(4) 0.0366(14) Uani 1 1 d . . .
C15 C 0.5482(6) 0.6237(5) 0.4435(4) 0.0505(18) Uani 1 1 d . . .
H15 H 0.5582 0.5839 0.4954 0.061 Uiso 1 1 calc R . .
C16 C 0.4742(6) 0.6926(5) 0.4405(5) 0.064(2) Uani 1 1 d . . .
H16 H 0.4319 0.6992 0.4891 0.077 Uiso 1 1 calc R . .
C17 C 0.4609(6) 0.7521(5) 0.3674(5) 0.0559(19) Uani 1 1 d . . .
H17 H 0.4101 0.8007 0.3665 0.067 Uiso 1 1 calc R . .
C18 C 0.5199(5) 0.7433(4) 0.2945(4) 0.0432(15) Uani 1 1 d . . .
C19 C 0.6880(5) 0.5330(5) 0.3775(4) 0.0480(17) Uani 1 1 d . . .
H19 H 0.7342 0.5451 0.3283 0.058 Uiso 1 1 calc R . .
C20 C 0.6385(8) 0.4374(5) 0.3589(6) 0.083(3) Uani 1 1 d . . .
H20A H 0.5850 0.4271 0.4004 0.125 Uiso 1 1 calc R . .
H20B H 0.6913 0.3877 0.3683 0.125 Uiso 1 1 calc R . .
H20C H 0.6071 0.4351 0.2961 0.125 Uiso 1 1 calc R . .
C21 C 0.7560(8) 0.5320(8) 0.4670(6) 0.108(4) Uani 1 1 d . . .
H21A H 0.7160 0.5084 0.5152 0.163 Uiso 1 1 calc R . .
H21B H 0.7802 0.5965 0.4817 0.163 Uiso 1 1 calc R . .
H21C H 0.8156 0.4905 0.4616 0.163 Uiso 1 1 calc R . .
C22 C 0.5077(6) 0.8140(5) 0.2181(5) 0.0571(19) Uani 1 1 d . . .
H22 H 0.5478 0.7898 0.1685 0.069 Uiso 1 1 calc R . .
C23 C 0.3969(8) 0.8256(8) 0.1789(8) 0.128(5) Uani 1 1 d . . .
H23A H 0.3657 0.7631 0.1672 0.193 Uiso 1 1 calc R . .
H23B H 0.3949 0.8612 0.1218 0.193 Uiso 1 1 calc R . .
H23C H 0.3582 0.8602 0.2221 0.193 Uiso 1 1 calc R . .
C24 C 0.5527(8) 0.9098(5) 0.2473(6) 0.085(3) Uani 1 1 d . . .
H24A H 0.5070 0.9410 0.2872 0.128 Uiso 1 1 calc R . .
H24B H 0.5588 0.9492 0.1935 0.128 Uiso 1 1 calc R . .
H24C H 0.6212 0.9009 0.2800 0.128 Uiso 1 1 calc R . .
C25 C 0.7947(4) 0.6593(4) 0.0626(4) 0.0352(13) Uani 1 1 d . . .
H25A H 0.7821 0.7264 0.0456 0.042 Uiso 1 1 calc R . .
H25B H 0.8538 0.6367 0.0308 0.042 Uiso 1 1 calc R . .
C26 C 0.8236(5) 0.6534(5) 0.1636(4) 0.0445(16) Uani 1 1 d . . .
H26A H 0.8927 0.6826 0.1771 0.053 Uiso 1 1 calc R . .
H26B H 0.8300 0.5857 0.1807 0.053 Uiso 1 1 calc R . .
C27 C 0.7496(5) 0.7003(5) 0.2239(4) 0.0473(17) Uani 1 1 d . . .
H27A H 0.7813 0.7003 0.2875 0.057 Uiso 1 1 calc R . .
H27B H 0.7388 0.7671 0.2048 0.057 Uiso 1 1 calc R . .

loop_
_atom_site_aniso_label
_atom_site_aniso_U_11
_atom_site_aniso_U_22
_atom_site_aniso_U_33
_atom_site_aniso_U_23
_atom_site_aniso_U_13
_atom_site_aniso_U_12
Pb1 0.03532(14) 0.05272(16) 0.03117(12) -0.00815(12) 0.00987(9) -0.01660(12)
N1 0.029(3) 0.045(3) 0.027(2) -0.003(2) 0.005(2) -0.008(2)
N2 0.029(3) 0.041(3) 0.031(2) -0.010(2) 0.007(2) -0.009(2)
C1 0.027(3) 0.058(4) 0.033(3) 0.003(3) 0.007(3) -0.005(3)
C2 0.043(4) 0.061(5) 0.046(4) -0.007(3) 0.012(3) -0.004(3)
C3 0.063(5) 0.088(6) 0.057(5) -0.028(4) 0.016(4) -0.003(5)
C4 0.066(6) 0.134(9) 0.034(4) -0.017(5) 0.005(4) -0.004(6)
C5 0.055(5) 0.116(7) 0.033(4) 0.006(4) 0.002(4) 0.000(5)
C6 0.033(4) 0.079(5) 0.034(3) 0.004(3) 0.008(3) -0.004(3)
C7 0.055(4) 0.054(4) 0.052(4) -0.006(4) 0.016(3) -0.002(4)
C8 0.099(8) 0.086(7) 0.136(9) 0.038(7) -0.013(7) -0.023(6)
C9 0.077(7) 0.190(13) 0.111(9) 0.049(8) 0.051(6) 0.059(8)
C10 0.049(4) 0.076(5) 0.051(4) 0.019(4) 0.006(4) 0.007(4)
C11 0.038(5) 0.115(8) 0.134(9) 0.023(7) 0.010(5) 0.012(5)
C12 0.098(7) 0.088(7) 0.101(7) 0.035(6) 0.019(6) -0.002(6)
C13 0.035(3) 0.035(3) 0.034(3) -0.009(3) 0.011(3) -0.011(3)
C14 0.038(4) 0.034(3) 0.039(3) -0.001(3) 0.008(3) -0.004(3)
C15 0.068(5) 0.046(4) 0.042(4) 0.004(3) 0.029(4) 0.004(4)
C16 0.076(5) 0.055(5) 0.067(5) 0.002(4) 0.041(4) 0.012(4)
C17 0.062(5) 0.045(4) 0.064(5) -0.004(3) 0.023(4) 0.016(4)
C18 0.049(4) 0.035(4) 0.046(4) 0.001(3) 0.007(3) -0.001(3)
C19 0.053(4) 0.050(4) 0.042(4) 0.005(3) 0.009(3) 0.005(3)
C20 0.117(8) 0.046(5) 0.094(7) 0.005(4) 0.049(6) 0.018(5)
C21 0.101(8) 0.147(10) 0.071(6) -0.007(6) -0.023(6) 0.062(7)
C22 0.077(5) 0.049(4) 0.045(4) 0.001(3) 0.003(4) 0.016(4)
C23 0.115(9) 0.121(9) 0.136(10) 0.039(8) -0.057(8) -0.004(7)
C24 0.128(9) 0.048(5) 0.079(6) 0.014(4) 0.011(6) -0.004(5)
C25 0.024(3) 0.046(4) 0.037(3) -0.001(3) 0.011(3) -0.002(3)
C26 0.033(3) 0.062(4) 0.038(3) -0.007(3) -0.001(3) -0.008(3)
C27 0.041(4) 0.058(4) 0.044(4) -0.012(3) 0.015(3) -0.019(3)

loop_
_atom_type_symbol
_atom_type_description
_atom_type_scat_dispersion_real
_atom_type_scat_dispersion_imag
_atom_type_scat_source
C C 0.0033 0.0016 'International Tables Vol C Tables 4.2.6.8 and 6.1.1.4'
H H 0.0000 0.0000 'International Tables Vol C Tables 4.2.6.8 and 6.1.1.4'
N N 0.0061 0.0033 'International Tables Vol C Tables 4.2.6.8 and 6.1.1.4'
Pb Pb -3.3944 10.1111 'International Tables Vol C Tables 4.2.6.8 and 6.1.1.4'

loop_
_geom_angle_atom_site_label_1
_geom_angle_atom_site_label_2
_geom_angle_atom_site_label_3
_geom_angle
_geom_angle_site_symmetry_1
_geom_angle_site_symmetry_3
_geom_angle_publ_flag
N2 Pb1 N1 89.94(17) . . ?
C1 N1 C25 115.6(4) . . ?
C1 N1 Pb1 118.4(3) . . ?
C25 N1 Pb1 125.7(3) . . ?
C13 N2 C27 114.7(4) . . ?
C13 N2 Pb1 118.2(3) . . ?
C27 N2 Pb1 127.0(4) . . ?
C6 C1 N1 120.0(6) . . ?
C6 C1 C2 120.0(6) . . ?
N1 C1 C2 120.0(6) . . ?
C3 C2 C1 118.0(7) . . ?
C3 C2 C7 120.8(7) . . ?
C1 C2 C7 121.2(6) . . ?
C4 C3 C2 122.8(8) . . ?
C4 C3 H3 118.6 . . ?
C2 C3 H3 118.6 . . ?
C3 C4 C5 119.7(7) . . ?
C3 C4 H4 120.2 . . ?
C5 C4 H4 120.2 . . ?
C4 C5 C6 120.4(7) . . ?
C4 C5 H5 119.8 . . ?
C6 C5 H5 119.8 . . ?
C5 C6 C1 118.8(7) . . ?
C5 C6 C10 119.3(7) . . ?
C1 C6 C10 121.9(6) . . ?
C8 C7 C2 114.1(7) . . ?
C8 C7 C9 110.2(8) . . ?
C2 C7 C9 112.0(7) . . ?
C8 C7 H7 106.7 . . ?
C2 C7 H7 106.7 . . ?
C9 C7 H7 106.7 . . ?
C7 C8 H8A 109.5 . . ?
C7 C8 H8B 109.5 . . ?
H8A C8 H8B 109.5 . . ?
C7 C8 H8C 109.5 . . ?
H8A C8 H8C 109.5 . . ?
H8B C8 H8C 109.5 . . ?
C7 C9 H9A 109.5 . . ?
C7 C9 H9B 109.5 . . ?
H9A C9 H9B 109.5 . . ?
C7 C9 H9C 109.5 . . ?
H9A C9 H9C 109.5 . . ?
H9B C9 H9C 109.5 . . ?
C11 C10 C12 109.6(7) . . ?
C11 C10 C6 113.0(7) . . ?
C12 C10 C6 113.4(6) . . ?
C11 C10 H10 106.8 . . ?
C12 C10 H10 106.8 . . ?
C6 C10 H10 106.8 . . ?
C10 C11 H11A 109.5 . . ?
C10 C11 H11B 109.5 . . ?
H11A C11 H11B 109.5 . . ?
C10 C11 H11C 109.5 . . ?
H11A C11 H11C 109.5 . . ?
H11B C11 H11C 109.5 . . ?
C10 C12 H12A 109.5 . . ?
C10 C12 H12B 109.5 . . ?
H12A C12 H12B 109.5 . . ?
C10 C12 H12C 109.5 . . ?
H12A C12 H12C 109.5 . . ?
H12B C12 H12C 109.5 . . ?
C18 C13 C14 120.1(5) . . ?
C18 C13 N2 120.8(5) . . ?
C14 C13 N2 119.2(5) . . ?
C15 C14 C13 118.7(6) . . ?
C15 C14 C19 119.8(6) . . ?
C13 C14 C19 121.5(5) . . ?
C16 C15 C14 121.3(6) . . ?
C16 C15 H15 119.3 . . ?
C14 C15 H15 119.3 . . ?
C15 C16 C17 119.9(7) . . ?
C15 C16 H16 120.0 . . ?
C17 C16 H16 120.0 . . ?
C16 C17 C18 121.5(6) . . ?
C16 C17 H17 119.2 . . ?
C18 C17 H17 119.2 . . ?
C17 C18 C13 118.4(6) . . ?
C17 C18 C22 119.9(6) . . ?
C13 C18 C22 121.8(6) . . ?
C14 C19 C20 111.5(6) . . ?
C14 C19 C21 112.9(6) . . ?
C20 C19 C21 110.6(7) . . ?
C14 C19 H19 107.2 . . ?
C20 C19 H19 107.2 . . ?
C21 C19 H19 107.2 . . ?
C19 C20 H20A 109.5 . . ?
C19 C20 H20B 109.5 . . ?
H20A C20 H20B 109.5 . . ?
C19 C20 H20C 109.5 . . ?
H20A C20 H20C 109.5 . . ?
H20B C20 H20C 109.5 . . ?
C19 C21 H21A 109.5 . . ?
C19 C21 H21B 109.5 . . ?
H21A C21 H21B 109.5 . . ?
C19 C21 H21C 109.5 . . ?
H21A C21 H21C 109.5 . . ?
H21B C21 H21C 109.5 . . ?
C23 C22 C18 112.9(7) . . ?
C23 C22 C24 109.8(7) . . ?
C18 C22 C24 111.5(6) . . ?
C23 C22 H22 107.4 . . ?
C18 C22 H22 107.4 . . ?
C24 C22 H22 107.4 . . ?
C22 C23 H23A 109.5 . . ?
C22 C23 H23B 109.5 . . ?
H23A C23 H23B 109.5 . . ?
C22 C23 H23C 109.5 . . ?
H23A C23 H23C 109.5 . . ?
H23B C23 H23C 109.5 . . ?
C22 C24 H24A 109.5 . . ?
C22 C24 H24B 109.5 . . ?
H24A C24 H24B 109.5 . . ?
C22 C24 H24C 109.5 . . ?
H24A C24 H24C 109.5 . . ?
H24B C24 H24C 109.5 . . ?
N1 C25 C26 113.6(5) . . ?
N1 C25 H25A 108.8 . . ?
C26 C25 H25A 108.8 . . ?
N1 C25 H25B 108.8 . . ?
C26 C25 H25B 108.8 . . ?
H25A C25 H25B 107.7 . . ?
C25 C26 C27 116.4(5) . . ?
C25 C26 H26A 108.2 . . ?
C27 C26 H26A 108.2 . . ?
C25 C26 H26B 108.2 . . ?
C27 C26 H26B 108.2 . . ?
H26A C26 H26B 107.3 . . ?
N2 C27 C26 112.6(5) . . ?
N2 C27 H27A 109.1 . . ?
C26 C27 H27A 109.1 . . ?
N2 C27 H27B 109.1 . . ?
C26 C27 H27B 109.1 . . ?
H27A C27 H27B 107.8 . . ?

loop_
_geom_bond_atom_site_label_1
_geom_bond_atom_site_label_2
_geom_bond_distance
_geom_bond_site_symmetry_2
_geom_bond_publ_flag
Pb1 N2 2.125(4) . ?
Pb1 N1 2.136(5) . ?
N1 C1 1.416(7) . ?
N1 C25 1.453(7) . ?
N2 C13 1.426(7) . ?
N2 C27 1.458(7) . ?
C1 C6 1.411(9) . ?
C1 C2 1.412(9) . ?
C2 C3 1.379(10) . ?
C2 C7 1.509(10) . ?
C3 C4 1.361(12) . ?
C3 H3 0.9500 . ?
C4 C5 1.386(13) . ?
C4 H4 0.9500 . ?
C5 C6 1.400(9) . ?
C5 H5 0.9500 . ?
C6 C10 1.521(10) . ?
C7 C8 1.469(11) . ?
C7 C9 1.528(11) . ?
C7 H7 1.0000 . ?
C8 H8A 0.9800 . ?
C8 H8B 0.9800 . ?
C8 H8C 0.9800 . ?
C9 H9A 0.9800 . ?
C9 H9B 0.9800 . ?
C9 H9C 0.9800 . ?
C10 C11 1.494(10) . ?
C10 C12 1.498(10) . ?
C10 H10 1.0000 . ?
C11 H11A 0.9800 . ?
C11 H11B 0.9800 . ?
C11 H11C 0.9800 . ?
C12 H12A 0.9800 . ?
C12 H12B 0.9800 . ?
C12 H12C 0.9800 . ?
C13 C18 1.404(8) . ?
C13 C14 1.403(8) . ?
C14 C15 1.385(8) . ?
C14 C19 1.499(9) . ?
C15 C16 1.365(9) . ?
C15 H15 0.9500 . ?
C16 C17 1.367(10) . ?
C16 H16 0.9500 . ?
C17 C18 1.387(9) . ?
C17 H17 0.9500 . ?
C18 C22 1.504(9) . ?
C19 C20 1.508(10) . ?
C19 C21 1.520(10) . ?
C19 H19 1.0000 . ?
C20 H20A 0.9800 . ?
C20 H20B 0.9800 . ?
C20 H20C 0.9800 . ?
C21 H21A 0.9800 . ?
C21 H21B 0.9800 . ?
C21 H21C 0.9800 . ?
C22 C23 1.508(11) . ?
C22 C24 1.519(10) . ?
C22 H22 1.0000 . ?
C23 H23A 0.9800 . ?
C23 H23B 0.9800 . ?
C23 H23C 0.9800 . ?
C24 H24A 0.9800 . ?
C24 H24B 0.9800 . ?
C24 H24C 0.9800 . ?
C25 C26 1.508(8) . ?
C25 H25A 0.9900 . ?
C25 H25B 0.9900 . ?
C26 C27 1.523(8) . ?
C26 H26A 0.9900 . ?
C26 H26B 0.9900 . ?
C27 H27A 0.9900 . ?
C27 H27B 0.9900 . ?

loop_
_geom_torsion_atom_site_label_1
_geom_torsion_atom_site_label_2
_geom_torsion_atom_site_label_3
_geom_torsion_atom_site_label_4
_geom_torsion
_geom_torsion_site_symmetry_1
_geom_torsion_site_symmetry_2
_geom_torsion_site_symmetry_3
_geom_torsion_site_symmetry_4
_geom_torsion_publ_flag
N2 Pb1 N1 C1 -169.7(4) . . . . ?
N2 Pb1 N1 C25 3.7(5) . . . . ?
N1 Pb1 N2 C13 171.5(4) . . . . ?
N1 Pb1 N2 C27 -4.4(5) . . . . ?
C25 N1 C1 C6 -91.4(7) . . . . ?
Pb1 N1 C1 C6 82.7(6) . . . . ?
C25 N1 C1 C2 91.2(7) . . . . ?
Pb1 N1 C1 C2 -94.7(6) . . . . ?
C6 C1 C2 C3 -6.1(10) . . . . ?
N1 C1 C2 C3 171.3(6) . . . . ?
C6 C1 C2 C7 172.9(6) . . . . ?
N1 C1 C2 C7 -9.6(9) . . . . ?
C1 C2 C3 C4 2.4(12) . . . . ?
C7 C2 C3 C4 -176.7(8) . . . . ?
C2 C3 C4 C5 2.8(13) . . . . ?
C3 C4 C5 C6 -4.2(13) . . . . ?
C4 C5 C6 C1 0.4(11) . . . . ?
C4 C5 C6 C10 179.8(7) . . . . ?
N1 C1 C6 C5 -172.7(6) . . . . ?
C2 C1 C6 C5 4.8(9) . . . . ?
N1 C1 C6 C10 8.0(9) . . . . ?
C2 C1 C6 C10 -174.6(6) . . . . ?
C3 C2 C7 C8 -74.0(10) . . . . ?
C1 C2 C7 C8 107.0(9) . . . . ?
C3 C2 C7 C9 52.0(10) . . . . ?
C1 C2 C7 C9 -127.0(8) . . . . ?
C5 C6 C10 C11 66.3(9) . . . . ?
C1 C6 C10 C11 -114.4(8) . . . . ?
C5 C6 C10 C12 -59.2(9) . . . . ?
C1 C6 C10 C12 120.2(7) . . . . ?
C27 N2 C13 C18 92.7(7) . . . . ?
Pb1 N2 C13 C18 -83.6(6) . . . . ?
C27 N2 C13 C14 -87.9(7) . . . . ?
Pb1 N2 C13 C14 95.8(5) . . . . ?
C18 C13 C14 C15 3.6(9) . . . . ?
N2 C13 C14 C15 -175.8(5) . . . . ?
C18 C13 C14 C19 -178.2(6) . . . . ?
N2 C13 C14 C19 2.4(9) . . . . ?
C13 C14 C15 C16 -0.5(10) . . . . ?
C19 C14 C15 C16 -178.8(7) . . . . ?
C14 C15 C16 C17 -1.9(12) . . . . ?
C15 C16 C17 C18 1.3(12) . . . . ?
C16 C17 C18 C13 1.7(11) . . . . ?
C16 C17 C18 C22 -176.1(7) . . . . ?
C14 C13 C18 C17 -4.2(9) . . . . ?
N2 C13 C18 C17 175.2(6) . . . . ?
C14 C13 C18 C22 173.6(6) . . . . ?
N2 C13 C18 C22 -7.0(9) . . . . ?
C15 C14 C19 C20 76.5(8) . . . . ?
C13 C14 C19 C20 -101.7(7) . . . . ?
C15 C14 C19 C21 -48.8(10) . . . . ?
C13 C14 C19 C21 133.0(8) . . . . ?
C17 C18 C22 C23 -52.9(10) . . . . ?
C13 C18 C22 C23 129.4(8) . . . . ?
C17 C18 C22 C24 71.4(9) . . . . ?
C13 C18 C22 C24 -106.4(8) . . . . ?
C1 N1 C25 C26 -158.9(5) . . . . ?
Pb1 N1 C25 C26 27.5(7) . . . . ?
N1 C25 C26 C27 -68.4(7) . . . . ?
C13 N2 C27 C26 158.3(5) . . . . ?
Pb1 N2 C27 C26 -25.8(8) . . . . ?
C25 C26 C27 N2 67.0(8) . . . . ?
